data_1568261
loop_
_publ_author_name
'Bellia, Sophia A.'
'Metzler, Matthew'
'Huynh, Marissa'
'Zeller, Matthias'
'Mirjafari, Arsalan'
'Cohn, Pamela'
'Hillesheim, Patrick C.'

_publ_section_title
;
 Bridging the crystal and solution structure of a series of lipid-inspired
 ionic liquids.
;
_journal_issue 4
_journal_name_full 'Soft matter'
_journal_page_first 749
_journal_page_last 765
_journal_paper_doi 10.1039/d2sm01478e
_journal_volume 19
_journal_year 2023
_chemical_formula_moiety 'I, C21 H41 N2'
_chemical_formula_sum 'C21 H41 I N2'
_chemical_formula_weight 448.46
_space_group_crystal_system monoclinic
_space_group_IT_number 14
_space_group_name_Hall '-P 2ybc'
_space_group_name_H-M_alt 'P 1 21/c 1'
_atom_sites_solution_hydrogens geom
_atom_sites_solution_primary direct
_atom_sites_solution_secondary difmap
_audit_creation_date 2021-03-06
_audit_creation_method
;
Olex2 1.3
(compiled 2020.11.12 svn.r5f609507 for OlexSys, GUI svn.r6272)
;
_audit_update_record
;
2022-11-09 deposited with the CCDC.	2022-12-28 downloaded from the CCDC.
;
_cell_angle_alpha 90
_cell_angle_beta 91.613(12)
_cell_angle_gamma 90
_cell_formula_units_Z 4
_cell_length_a 27.660(9)
_cell_length_b 9.9680(19)
_cell_length_c 8.2860(16)
_cell_measurement_reflns_used 9903
_cell_measurement_temperature 150(2)
_cell_measurement_theta_max 69.9177
_cell_measurement_theta_min 3.1943
_cell_volume 2283.7(10)
_computing_cell_refinement 'SAINT V8.40B (Bruker, 2020)'
_computing_data_collection 'Apex3 v2019.11-0 (Bruker, 2020)'
_computing_data_reduction 'SAINT V8.40B (Bruker, 2020)'
_computing_molecular_graphics 'Olex2 1.3 (Dolomanov et al., 2009)'
_computing_publication_material 'Olex2 1.3 (Dolomanov et al., 2009)'
_computing_structure_refinement 'SHELXL 2018/3 (Sheldrick, 2015)'
_computing_structure_solution 'SHELXS (Sheldrick, 2008)'
_diffrn_ambient_temperature 150.0
_diffrn_detector_area_resol_mean 7.4074
_diffrn_measured_fraction_theta_full 0.978
_diffrn_measured_fraction_theta_max 0.959
_diffrn_measurement_device_type
;
Bruker AXS D8 Quest diffractometer with PhotonIII_C14 charge-integrating and 
photon counting pixel array detector
;
_diffrn_measurement_method 'omega and phi scans'
_diffrn_radiation_type CuK\a
_diffrn_radiation_wavelength 1.54178
_diffrn_reflns_av_R_equivalents 0.1037
_diffrn_reflns_av_unetI/netI 0.1634
_diffrn_reflns_Laue_measured_fraction_full 0.978
_diffrn_reflns_Laue_measured_fraction_max 0.959
_diffrn_reflns_limit_h_max 31
_diffrn_reflns_limit_h_min -31
_diffrn_reflns_limit_k_max 12
_diffrn_reflns_limit_k_min -12
_diffrn_reflns_limit_l_max 10
_diffrn_reflns_limit_l_min -10
_diffrn_reflns_number 15434
_diffrn_reflns_point_group_measured_fraction_full 0.978
_diffrn_reflns_point_group_measured_fraction_max 0.959
_diffrn_reflns_theta_full 67.679
_diffrn_reflns_theta_max 70.765
_diffrn_reflns_theta_min 3.197
_diffrn_source 'I-mu-S microsource X-ray tube'
_exptl_absorpt_coefficient_mu 11.028
_exptl_absorpt_correction_T_max 0.1688
_exptl_absorpt_correction_T_min 0.0439
_exptl_absorpt_correction_type multi-scan
_exptl_absorpt_process_details
;
SADABS 2016/2: Krause, L., Herbst-Irmer, R., Sheldrick G.M. & Stalke D.
(2015). J. Appl. Cryst. 48, 3-10.
;
_exptl_crystal_colour colourless
_exptl_crystal_colour_primary colourless
_exptl_crystal_density_diffrn 1.304
_exptl_crystal_description plate
_exptl_crystal_F_000 936
_exptl_crystal_size_max 0.15
_exptl_crystal_size_mid 0.09
_exptl_crystal_size_min 0.001
_refine_diff_density_max 3.261
_refine_diff_density_min -1.661
_refine_diff_density_rms 0.168
_refine_ls_extinction_method none
_refine_ls_goodness_of_fit_ref 1.107
_refine_ls_hydrogen_treatment constr
_refine_ls_matrix_type full
_refine_ls_number_parameters 223
_refine_ls_number_reflns 15434
_refine_ls_number_restraints 0
_refine_ls_restrained_S_all 1.107
_refine_ls_R_factor_all 0.1194
_refine_ls_R_factor_gt 0.0970
_refine_ls_shift/su_max 0.000
_refine_ls_shift/su_mean 0.000
_refine_ls_structure_factor_coef Fsqd
_refine_ls_weighting_details 'w=1/[\s^2^(Fo^2^)+(0.1195P)^2^+11.3052P] where P=(Fo^2^+2Fc^2^)/3'
_refine_ls_weighting_scheme calc
_refine_ls_wR_factor_gt 0.2727
_refine_ls_wR_factor_ref 0.2966
_reflns_Friedel_coverage 0.000
_reflns_number_gt 11213
_reflns_number_total 15434
_reflns_threshold_expression 'I > 2\s(I)'
_cod_data_source_file d2sm01478e2.cif
_cod_data_source_block c16dimei_0m_5-2twin
_cod_depositor_comments 'Adding full bibliography for 1568260--1568262.cif.'
_cod_database_code 1568261
_shelx_shelxl_version_number 2018/3
_shelx_space_group_comment
;
The symmetry employed for this shelxl refinement is uniquely defined
by the following loop, which should always be used as a source of
symmetry information in preference to the above space-group names.
They are only intended as comments.
;
_shelx_estimated_absorpt_t_max 0.989
_shelx_estimated_absorpt_t_min 0.289
_olex2_submission_special_instructions 'No special instructions were received'

loop_
_space_group_symop_operation_xyz
'x, y, z'
'-x, y+1/2, -z+1/2'
'-x, -y, -z'
'x, -y-1/2, z-1/2'

loop_
_atom_site_label
_atom_site_type_symbol
_atom_site_fract_x
_atom_site_fract_y
_atom_site_fract_z
_atom_site_U_iso_or_equiv
_atom_site_adp_type
_atom_site_occupancy
_atom_site_site_symmetry_order
_atom_site_calc_flag
_atom_site_refinement_flags_posn
_atom_site_refinement_flags_adp
_atom_site_refinement_flags_occupancy
_atom_site_disorder_assembly
_atom_site_disorder_group
I1 I 0.09885(6) 0.57579(8) 0.67887(19) 0.0627(4) Uani 1 1 d . . . . .
N1 N 0.1085(6) 0.4919(16) 1.119(2) 0.069(4) Uani 1 1 d . . . . .
N3 N 0.0488(6) 0.3553(13) 1.0840(17) 0.058(4) Uani 1 1 d . . . . .
C5 C 0.0705(8) 0.5460(18) 1.199(2) 0.063(5) Uani 1 1 d . . . . .
H5 H 0.070712 0.627817 1.257748 0.076 Uiso 1 1 calc R U . . .
C4 C 0.0328(7) 0.4620(15) 1.179(3) 0.061(4) Uani 1 1 d . . . . .
H4 H 0.001437 0.472708 1.221276 0.073 Uiso 1 1 calc R U . . .
C2 C 0.0958(8) 0.3712(14) 1.056(2) 0.058(4) Uani 1 1 d . . . . .
C6 C 0.0186(7) 0.2449(17) 1.026(3) 0.077(6) Uani 1 1 d . . . . .
H6A H 0.002397 0.270674 0.923435 0.115 Uiso 1 1 calc R U . . .
H6B H -0.005801 0.224267 1.105522 0.115 Uiso 1 1 calc R U . . .
H6C H 0.038717 0.165648 1.008404 0.115 Uiso 1 1 calc R U . . .
C7 C 0.1259(7) 0.2767(19) 0.958(2) 0.064(5) Uani 1 1 d . . . . .
H7A H 0.125421 0.306445 0.844808 0.096 Uiso 1 1 calc R U . . .
H7B H 0.112437 0.185885 0.963549 0.096 Uiso 1 1 calc R U . . .
H7C H 0.159234 0.276404 1.000517 0.096 Uiso 1 1 calc R U . . .
C8 C 0.1569(8) 0.5553(18) 1.115(2) 0.068(5) Uani 1 1 d . . . . .
H8A H 0.176083 0.507623 1.033273 0.081 Uiso 1 1 calc R U . . .
H8B H 0.152810 0.649043 1.077065 0.081 Uiso 1 1 calc R U . . .
C9 C 0.1849(9) 0.557(2) 1.267(3) 0.081(6) Uani 1 1 d . . . . .
H9A H 0.192581 0.463596 1.299687 0.098 Uiso 1 1 calc R U . . .
H9B H 0.164934 0.597015 1.352247 0.098 Uiso 1 1 calc R U . . .
C10 C 0.2322(8) 0.637(2) 1.255(3) 0.079(6) Uani 1 1 d . . . . .
H10A H 0.224076 0.731288 1.227867 0.094 Uiso 1 1 calc R U . . .
H10B H 0.248920 0.637263 1.362500 0.094 Uiso 1 1 calc R U . . .
C11 C 0.2668(8) 0.5841(18) 1.132(3) 0.075(6) Uani 1 1 d . . . . .
H11A H 0.271517 0.486763 1.150025 0.090 Uiso 1 1 calc R U . . .
H11B H 0.251823 0.595524 1.022578 0.090 Uiso 1 1 calc R U . . .
C12 C 0.3149(7) 0.651(2) 1.136(3) 0.073(6) Uani 1 1 d . . . . .
H12A H 0.329980 0.639995 1.245327 0.087 Uiso 1 1 calc R U . . .
H12B H 0.310324 0.748548 1.117221 0.087 Uiso 1 1 calc R U . . .
C13 C 0.3489(8) 0.5949(19) 1.011(3) 0.077(7) Uani 1 1 d . . . . .
H13A H 0.353801 0.498463 1.034151 0.093 Uiso 1 1 calc R U . . .
H13B H 0.332125 0.601063 0.903687 0.093 Uiso 1 1 calc R U . . .
C14 C 0.3974(7) 0.6577(19) 0.997(3) 0.076(6) Uani 1 1 d . . . . .
H14A H 0.392749 0.753075 0.966543 0.091 Uiso 1 1 calc R U . . .
H14B H 0.413793 0.655725 1.104283 0.091 Uiso 1 1 calc R U . . .
C15 C 0.4294(8) 0.5965(18) 0.881(3) 0.073(6) Uani 1 1 d . . . . .
H15A H 0.412624 0.598344 0.773686 0.088 Uiso 1 1 calc R U . . .
H15B H 0.433602 0.501061 0.911173 0.088 Uiso 1 1 calc R U . . .
C16 C 0.4792(7) 0.6569(19) 0.862(3) 0.072(5) Uani 1 1 d . . . . .
H16A H 0.475316 0.753630 0.838472 0.086 Uiso 1 1 calc R U . . .
H16B H 0.497044 0.649239 0.967200 0.086 Uiso 1 1 calc R U . . .
C17 C 0.5096(7) 0.5960(18) 0.735(3) 0.074(7) Uani 1 1 d . . . . .
H17A H 0.492450 0.606564 0.628847 0.089 Uiso 1 1 calc R U . . .
H17B H 0.512735 0.498636 0.756086 0.089 Uiso 1 1 calc R U . . .
C18 C 0.5594(7) 0.6547(17) 0.723(3) 0.072(6) Uani 1 1 d . . . . .
H18A H 0.576674 0.643942 0.828169 0.086 Uiso 1 1 calc R U . . .
H18B H 0.556361 0.752079 0.701074 0.086 Uiso 1 1 calc R U . . .
C19 C 0.5894(7) 0.5926(17) 0.594(3) 0.067(6) Uani 1 1 d . . . . .
H19A H 0.572424 0.604223 0.487812 0.080 Uiso 1 1 calc R U . . .
H19B H 0.592352 0.495127 0.614548 0.080 Uiso 1 1 calc R U . . .
C20 C 0.6397(8) 0.652(2) 0.585(3) 0.071(6) Uani 1 1 d . . . . .
H20A H 0.656850 0.639143 0.689794 0.086 Uiso 1 1 calc R U . . .
H20B H 0.636704 0.750106 0.565900 0.086 Uiso 1 1 calc R U . . .
C21 C 0.6699(7) 0.5917(17) 0.452(3) 0.065(5) Uani 1 1 d . . . . .
H21A H 0.652736 0.605304 0.346806 0.078 Uiso 1 1 calc R U . . .
H21B H 0.672593 0.493775 0.470322 0.078 Uiso 1 1 calc R U . . .
C22 C 0.7208(7) 0.6504(19) 0.442(3) 0.070(6) Uani 1 1 d . . . . .
H22A H 0.738072 0.636658 0.547209 0.084 Uiso 1 1 calc R U . . .
H22B H 0.718196 0.748341 0.423827 0.084 Uiso 1 1 calc R U . . .
C23 C 0.7515(9) 0.588(2) 0.306(4) 0.098(8) Uani 1 1 d . . . . .
H23A H 0.735345 0.604120 0.200934 0.147 Uiso 1 1 calc R U . . .
H23B H 0.754600 0.490935 0.323714 0.147 Uiso 1 1 calc R U . . .
H23C H 0.783637 0.628938 0.307666 0.147 Uiso 1 1 calc R U . . .

loop_
_atom_site_aniso_label
_atom_site_aniso_U_11
_atom_site_aniso_U_22
_atom_site_aniso_U_33
_atom_site_aniso_U_23
_atom_site_aniso_U_13
_atom_site_aniso_U_12
I1 0.0864(8) 0.0452(5) 0.0563(6) -0.0005(6) 0.0010(7) 0.0013(6)
N1 0.065(11) 0.072(10) 0.070(10) -0.010(9) 0.005(9) -0.002(8)
N3 0.085(11) 0.038(7) 0.050(9) 0.004(7) -0.005(8) 0.005(7)
C5 0.103(15) 0.059(10) 0.029(10) -0.004(8) 0.013(9) -0.019(10)
C4 0.090(13) 0.039(7) 0.054(10) -0.005(9) 0.000(11) 0.000(8)
C2 0.088(14) 0.034(7) 0.052(10) -0.006(8) 0.002(11) 0.002(9)
C6 0.084(13) 0.039(8) 0.107(18) 0.000(11) -0.018(12) 0.004(10)
C7 0.077(12) 0.075(12) 0.041(11) 0.006(10) 0.010(9) -0.005(10)
C8 0.103(17) 0.062(11) 0.039(10) 0.010(9) 0.010(11) 0.006(10)
C9 0.108(18) 0.080(14) 0.055(13) 0.003(11) -0.003(13) -0.004(12)
C10 0.083(15) 0.071(12) 0.083(15) -0.014(12) 0.005(13) -0.012(11)
C11 0.081(14) 0.058(11) 0.086(17) 0.005(10) -0.005(12) -0.007(10)
C12 0.074(14) 0.070(12) 0.074(15) -0.001(11) 0.002(11) -0.003(10)
C13 0.074(14) 0.057(11) 0.100(19) -0.007(11) -0.012(13) -0.004(10)
C14 0.074(13) 0.057(10) 0.097(18) 0.008(12) -0.001(13) 0.008(10)
C15 0.076(14) 0.055(10) 0.089(16) 0.001(11) 0.010(13) -0.002(9)
C16 0.077(13) 0.067(11) 0.070(13) 0.015(11) -0.010(12) 0.000(10)
C17 0.062(12) 0.053(10) 0.11(2) 0.005(11) 0.015(12) -0.007(8)
C18 0.075(13) 0.044(9) 0.096(16) 0.000(11) -0.004(12) 0.003(8)
C19 0.076(14) 0.053(10) 0.072(15) 0.005(9) 0.008(11) -0.003(9)
C20 0.089(15) 0.061(12) 0.064(13) 0.010(10) 0.000(11) 0.004(10)
C21 0.067(13) 0.055(10) 0.073(14) 0.004(10) -0.006(11) 0.009(9)
C22 0.078(14) 0.060(11) 0.072(14) 0.011(11) -0.004(11) -0.001(10)
C23 0.082(16) 0.098(17) 0.11(2) -0.003(16) 0.004(17) -0.008(12)

loop_
_atom_type_symbol
_atom_type_description
_atom_type_scat_dispersion_real
_atom_type_scat_dispersion_imag
_atom_type_scat_source
C C 0.0181 0.0091 'International Tables Vol C Tables 4.2.6.8 and 6.1.1.4'
H H 0.0000 0.0000 'International Tables Vol C Tables 4.2.6.8 and 6.1.1.4'
I I -0.3257 6.8362 'International Tables Vol C Tables 4.2.6.8 and 6.1.1.4'
N N 0.0311 0.0180 'International Tables Vol C Tables 4.2.6.8 and 6.1.1.4'

loop_
_geom_angle_atom_site_label_1
_geom_angle_atom_site_label_2
_geom_angle_atom_site_label_3
_geom_angle
_geom_angle_site_symmetry_1
_geom_angle_site_symmetry_3
_geom_angle_publ_flag
C5 N1 C8 123.4(16) . . ?
C2 N1 C5 110.0(16) . . ?
C2 N1 C8 126.4(16) . . ?
C4 N3 C6 124.9(17) . . ?
C2 N3 C4 109.4(14) . . ?
C2 N3 C6 125.8(15) . . ?
N1 C5 H5 126.3 . . ?
C4 C5 N1 107.4(16) . . ?
C4 C5 H5 126.3 . . ?
N3 C4 H4 126.7 . . ?
C5 C4 N3 106.6(18) . . ?
C5 C4 H4 126.7 . . ?
N1 C2 C7 128.4(18) . . ?
N3 C2 N1 106.4(15) . . ?
N3 C2 C7 124.9(15) . . ?
N3 C6 H6A 109.5 . . ?
N3 C6 H6B 109.5 . . ?
N3 C6 H6C 109.5 . . ?
H6A C6 H6B 109.5 . . ?
H6A C6 H6C 109.5 . . ?
H6B C6 H6C 109.5 . . ?
C2 C7 H7A 109.5 . . ?
C2 C7 H7B 109.5 . . ?
C2 C7 H7C 109.5 . . ?
H7A C7 H7B 109.5 . . ?
H7A C7 H7C 109.5 . . ?
H7B C7 H7C 109.5 . . ?
N1 C8 H8A 108.3 . . ?
N1 C8 H8B 108.3 . . ?
H8A C8 H8B 107.4 . . ?
C9 C8 N1 116.0(17) . . ?
C9 C8 H8A 108.3 . . ?
C9 C8 H8B 108.3 . . ?
C8 C9 H9A 109.2 . . ?
C8 C9 H9B 109.2 . . ?
C8 C9 C10 112(2) . . ?
H9A C9 H9B 107.9 . . ?
C10 C9 H9A 109.2 . . ?
C10 C9 H9B 109.2 . . ?
C9 C10 H10A 108.6 . . ?
C9 C10 H10B 108.6 . . ?
H10A C10 H10B 107.6 . . ?
C11 C10 C9 114.6(17) . . ?
C11 C10 H10A 108.6 . . ?
C11 C10 H10B 108.6 . . ?
C10 C11 H11A 108.8 . . ?
C10 C11 H11B 108.8 . . ?
H11A C11 H11B 107.7 . . ?
C12 C11 C10 113.9(18) . . ?
C12 C11 H11A 108.8 . . ?
C12 C11 H11B 108.8 . . ?
C11 C12 H12A 109.1 . . ?
C11 C12 H12B 109.1 . . ?
C11 C12 C13 112.5(17) . . ?
H12A C12 H12B 107.8 . . ?
C13 C12 H12A 109.1 . . ?
C13 C12 H12B 109.1 . . ?
C12 C13 H13A 107.8 . . ?
C12 C13 H13B 107.8 . . ?
H13A C13 H13B 107.1 . . ?
C14 C13 C12 118.1(18) . . ?
C14 C13 H13A 107.8 . . ?
C14 C13 H13B 107.8 . . ?
C13 C14 H14A 108.3 . . ?
C13 C14 H14B 108.3 . . ?
H14A C14 H14B 107.4 . . ?
C15 C14 C13 116.1(19) . . ?
C15 C14 H14A 108.3 . . ?
C15 C14 H14B 108.3 . . ?
C14 C15 H15A 107.8 . . ?
C14 C15 H15B 107.8 . . ?
C14 C15 C16 118.1(18) . . ?
H15A C15 H15B 107.1 . . ?
C16 C15 H15A 107.8 . . ?
C16 C15 H15B 107.8 . . ?
C15 C16 H16A 108.2 . . ?
C15 C16 H16B 108.2 . . ?
H16A C16 H16B 107.4 . . ?
C17 C16 C15 116.1(17) . . ?
C17 C16 H16A 108.2 . . ?
C17 C16 H16B 108.2 . . ?
C16 C17 H17A 108.5 . . ?
C16 C17 H17B 108.5 . . ?
C16 C17 C18 115.0(18) . . ?
H17A C17 H17B 107.5 . . ?
C18 C17 H17A 108.5 . . ?
C18 C17 H17B 108.5 . . ?
C17 C18 H18A 108.7 . . ?
C17 C18 H18B 108.7 . . ?
C17 C18 C19 114.3(17) . . ?
H18A C18 H18B 107.6 . . ?
C19 C18 H18A 108.7 . . ?
C19 C18 H18B 108.7 . . ?
C18 C19 H19A 108.9 . . ?
C18 C19 H19B 108.9 . . ?
C18 C19 C20 113.5(16) . . ?
H19A C19 H19B 107.7 . . ?
C20 C19 H19A 108.9 . . ?
C20 C19 H19B 108.9 . . ?
C19 C20 H20A 108.8 . . ?
C19 C20 H20B 108.8 . . ?
C19 C20 C21 113.7(17) . . ?
H20A C20 H20B 107.7 . . ?
C21 C20 H20A 108.8 . . ?
C21 C20 H20B 108.8 . . ?
C20 C21 H21A 108.7 . . ?
C20 C21 H21B 108.7 . . ?
C20 C21 C22 114.3(17) . . ?
H21A C21 H21B 107.6 . . ?
C22 C21 H21A 108.7 . . ?
C22 C21 H21B 108.7 . . ?
C21 C22 H22A 108.8 . . ?
C21 C22 H22B 108.8 . . ?
C21 C22 C23 113.8(17) . . ?
H22A C22 H22B 107.7 . . ?
C23 C22 H22A 108.8 . . ?
C23 C22 H22B 108.8 . . ?
C22 C23 H23A 109.5 . . ?
C22 C23 H23B 109.5 . . ?
C22 C23 H23C 109.5 . . ?
H23A C23 H23B 109.5 . . ?
H23A C23 H23C 109.5 . . ?
H23B C23 H23C 109.5 . . ?

loop_
_geom_bond_atom_site_label_1
_geom_bond_atom_site_label_2
_geom_bond_distance
_geom_bond_site_symmetry_2
_geom_bond_publ_flag
N1 C5 1.37(2) . ?
N1 C2 1.35(2) . ?
N1 C8 1.48(3) . ?
N3 C4 1.40(2) . ?
N3 C2 1.34(2) . ?
N3 C6 1.46(2) . ?
C5 H5 0.9500 . ?
C5 C4 1.34(3) . ?
C4 H4 0.9500 . ?
C2 C7 1.51(2) . ?
C6 H6A 0.9800 . ?
C6 H6B 0.9800 . ?
C6 H6C 0.9800 . ?
C7 H7A 0.9800 . ?
C7 H7B 0.9800 . ?
C7 H7C 0.9800 . ?
C8 H8A 0.9900 . ?
C8 H8B 0.9900 . ?
C8 C9 1.46(3) . ?
C9 H9A 0.9900 . ?
C9 H9B 0.9900 . ?
C9 C10 1.54(3) . ?
C10 H10A 0.9900 . ?
C10 H10B 0.9900 . ?
C10 C11 1.52(3) . ?
C11 H11A 0.9900 . ?
C11 H11B 0.9900 . ?
C11 C12 1.49(3) . ?
C12 H12A 0.9900 . ?
C12 H12B 0.9900 . ?
C12 C13 1.53(3) . ?
C13 H13A 0.9900 . ?
C13 H13B 0.9900 . ?
C13 C14 1.49(3) . ?
C14 H14A 0.9900 . ?
C14 H14B 0.9900 . ?
C14 C15 1.46(3) . ?
C15 H15A 0.9900 . ?
C15 H15B 0.9900 . ?
C15 C16 1.52(3) . ?
C16 H16A 0.9900 . ?
C16 H16B 0.9900 . ?
C16 C17 1.50(3) . ?
C17 H17A 0.9900 . ?
C17 H17B 0.9900 . ?
C17 C18 1.50(3) . ?
C18 H18A 0.9900 . ?
C18 H18B 0.9900 . ?
C18 C19 1.51(3) . ?
C19 H19A 0.9900 . ?
C19 H19B 0.9900 . ?
C19 C20 1.52(3) . ?
C20 H20A 0.9900 . ?
C20 H20B 0.9900 . ?
C20 C21 1.52(3) . ?
C21 H21A 0.9900 . ?
C21 H21B 0.9900 . ?
C21 C22 1.53(3) . ?
C22 H22A 0.9900 . ?
C22 H22B 0.9900 . ?
C22 C23 1.56(3) . ?
C23 H23A 0.9800 . ?
C23 H23B 0.9800 . ?
C23 H23C 0.9800 . ?

loop_
_geom_torsion_atom_site_label_1
_geom_torsion_atom_site_label_2
_geom_torsion_atom_site_label_3
_geom_torsion_atom_site_label_4
_geom_torsion
_geom_torsion_site_symmetry_1
_geom_torsion_site_symmetry_2
_geom_torsion_site_symmetry_3
_geom_torsion_site_symmetry_4
_geom_torsion_publ_flag
N1 C5 C4 N3 0(2) . . . . ?
N1 C8 C9 C10 -174.1(17) . . . . ?
C5 N1 C2 N3 5(2) . . . . ?
C5 N1 C2 C7 179.5(18) . . . . ?
C5 N1 C8 C9 69(2) . . . . ?
C4 N3 C2 N1 -5(2) . . . . ?
C4 N3 C2 C7 -179.8(16) . . . . ?
C2 N1 C5 C4 -3(2) . . . . ?
C2 N1 C8 C9 -107(2) . . . . ?
C2 N3 C4 C5 4(2) . . . . ?
C6 N3 C4 C5 -176.3(17) . . . . ?
C6 N3 C2 N1 174.5(16) . . . . ?
C6 N3 C2 C7 0(3) . . . . ?
C8 N1 C5 C4 -179.4(18) . . . . ?
C8 N1 C2 N3 -178.6(17) . . . . ?
C8 N1 C2 C7 -4(3) . . . . ?
C8 C9 C10 C11 -60(3) . . . . ?
C9 C10 C11 C12 -172.4(19) . . . . ?
C10 C11 C12 C13 179.8(19) . . . . ?
C11 C12 C13 C14 177(2) . . . . ?
C12 C13 C14 C15 177(2) . . . . ?
C13 C14 C15 C16 -180(2) . . . . ?
C14 C15 C16 C17 -176(2) . . . . ?
C15 C16 C17 C18 -178.0(19) . . . . ?
C16 C17 C18 C19 -179.9(18) . . . . ?
C17 C18 C19 C20 -179.5(18) . . . . ?
C18 C19 C20 C21 -178.9(17) . . . . ?
C19 C20 C21 C22 -179.6(17) . . . . ?
C20 C21 C22 C23 -179.9(18) . . . . ?

loop_
_twin_individual_id
_twin_individual_mass_fraction_refined
1 0.663(10)
2 0.266(6)
3 0.086(3)
4 -0.015(7)
